data_7230657
loop_
_publ_author_name
'Huang, Ning-Yu'
'Mo, Zong-Wen'
'Li, Lu-Jian'
'Xu, Wei-Jian'
'Zhou, Hao-Long'
'Zhou, Dong-Dong'
'Liao, Pei-Qin'
'Zhang, Jie-Peng'
'Chen, Xiao-Ming'

_publ_section_title
;
 Direct synthesis of an aliphatic amine functionalized metal-organic
 framework for efficient CO2 removal and CH4 purification
;
_journal_name_full CrystEngComm
_journal_paper_doi 10.1039/C8CE00574E
_journal_year 2018
_chemical_formula_moiety '0.11(C432 H351 N27 O108 Zn27)'
_chemical_formula_sum 'C48 H39 N3 O12 Zn3'
_chemical_formula_weight 1045.93
_space_group_crystal_system trigonal
_space_group_IT_number 148
_space_group_name_Hall '-R 3'
_space_group_name_H-M_alt 'R -3'
_symmetry_space_group_name_Hall '-R 3'
_symmetry_space_group_name_H-M 'R -3 :H'
_atom_sites_solution_hydrogens geom
_audit_creation_date 2017-12-02
_audit_creation_method
;
Olex2 1.2
(compiled 2015.09.30 svn.r3233 for OlexSys, GUI svn.r5103)
;
_audit_update_record
;
2017-12-28 deposited with the CCDC.
2018-05-16 downloaded from the CCDC.
;
_cell_angle_alpha 90
_cell_angle_beta 90
_cell_angle_gamma 120
_cell_formula_units_Z 9
_cell_length_a 42.4897(8)
_cell_length_b 42.4897(8)
_cell_length_c 10.4000(4)
_cell_measurement_reflns_used 1786
_cell_measurement_temperature 203(2)
_cell_measurement_theta_max 40.4
_cell_measurement_theta_min 6.7
_cell_volume 16260.4(8)
_computing_molecular_graphics 'Olex2 (Dolomanov et al., 2009)'
_computing_publication_material 'Olex2 (Dolomanov et al., 2009)'
_computing_structure_refinement 'ShelXL (Sheldrick, 2015)'
_computing_structure_solution 'SIR2004 (Burla et al., 2007)'
_diffrn_ambient_temperature 203
_diffrn_measured_fraction_theta_full 0.995
_diffrn_measured_fraction_theta_max 0.995
_diffrn_measurement_device_type 'Bruker P4'
_diffrn_measurement_method '\w scans'
_diffrn_radiation_type CuK\a
_diffrn_radiation_wavelength 1.54178
_diffrn_reflns_av_R_equivalents 0.0384
_diffrn_reflns_av_unetI/netI 0.0253
_diffrn_reflns_Laue_measured_fraction_full 0.995
_diffrn_reflns_Laue_measured_fraction_max 0.995
_diffrn_reflns_limit_h_max 50
_diffrn_reflns_limit_h_min -44
_diffrn_reflns_limit_k_max 50
_diffrn_reflns_limit_k_min -50
_diffrn_reflns_limit_l_max 8
_diffrn_reflns_limit_l_min -12
_diffrn_reflns_number 29635
_diffrn_reflns_point_group_measured_fraction_full 0.995
_diffrn_reflns_point_group_measured_fraction_max 0.995
_diffrn_reflns_theta_full 67.482
_diffrn_reflns_theta_max 67.482
_diffrn_reflns_theta_min 2.079
_exptl_absorpt_coefficient_mu 1.515
_exptl_absorpt_correction_type none
_exptl_crystal_colour 'clear light colourless'
_exptl_crystal_colour_lustre clear
_exptl_crystal_colour_modifier light
_exptl_crystal_colour_primary colourless
_exptl_crystal_density_diffrn 0.961
_exptl_crystal_description block
_exptl_crystal_F_000 4806
_exptl_crystal_size_max 0.2
_exptl_crystal_size_mid 0.2
_exptl_crystal_size_min 0.2
_refine_diff_density_max 0.537
_refine_diff_density_min -0.549
_refine_diff_density_rms 0.085
_refine_ls_extinction_method none
_refine_ls_goodness_of_fit_ref 1.090
_refine_ls_hydrogen_treatment constr
_refine_ls_matrix_type full
_refine_ls_number_parameters 274
_refine_ls_number_reflns 6487
_refine_ls_number_restraints 3
_refine_ls_restrained_S_all 1.093
_refine_ls_R_factor_all 0.0708
_refine_ls_R_factor_gt 0.0608
_refine_ls_shift/su_max 0.001
_refine_ls_shift/su_mean 0.000
_refine_ls_structure_factor_coef Fsqd
_refine_ls_weighting_details 'w=1/[\s^2^(Fo^2^)+(0.1567P)^2^] where P=(Fo^2^+2Fc^2^)/3'
_refine_ls_weighting_scheme calc
_refine_ls_wR_factor_gt 0.2030
_refine_ls_wR_factor_ref 0.2140
_reflns_Friedel_coverage 0.000
_reflns_number_gt 5024
_reflns_number_total 6487
_reflns_threshold_expression 'I > 2\s(I)'
_cod_data_source_file c8ce00574e2.cif
_cod_data_source_block beta_Zn
_cod_original_cell_volume 16260.4(9)
_cod_database_code 7230657
_shelx_space_group_comment
;
The symmetry employed for this shelxl refinement is uniquely defined
by the following loop, which should always be used as a source of
symmetry information in preference to the above space-group names.
They are only intended as comments.
;
_olex2_refinement_description
;
1. Fixed Uiso
 At 1.2 times of:
  All C(H) groups, All C(H,H) groups, All N(H) groups
2. Restrained distances
 C24B-N2
 1.48 with sigma of 0.02
 C21B-C24B
 1.48 with sigma of 0.02
 C24A-C21A
 1.48 with sigma of 0.02
3. Uiso/Uaniso restraints and constraints
Uanis(C19A) = Uanis(C18A) = Uanis(C23A) = Uanis(C22A) = Uanis(C21A) =
Uanis(C20A) = Uanis(C24A) = Uanis(C19B) = Uanis(C18B) = Uanis(C23B) =
Uanis(C20B) = Uanis(C21B) = Uanis(C22B) = Uanis(C24B)
4. Others
 Fixed Sof: C17B(0.5) C19B(0.5) H19B(0.5) C18B(0.5) C23B(0.5) H23B(0.5)
 C22B(0.5) H22B(0.5) C21B(0.5) C20B(0.5) H20B(0.5) N2(0.5) H2(0.5) C19A(0.5)
 H19A(0.5) C18A(0.5) C23A(0.5) H23A(0.5) C22A(0.5) H22A(0.5) C21A(0.5)
 C20A(0.5) H20A(0.5) C24B(0.5) H24A(0.5) H24B(0.5) C24A(0.5) H24C(0.5)
 H24D(0.5) C17A(0.5)
5.a Ternary CH refined with riding coordinates:
 N1(H1)
5.b Secondary CH2 refined with riding coordinates:
 C9(H9A,H9B), C8(H8A,H8B), C24B(H24A,H24B), C24A(H24C,H24D)
5.c Aromatic/amide H refined with riding coordinates:
 C6(H6), C7(H7), C14(H14), C3(H3), C12(H12), C11(H11), C15(H15), C4(H4),
 C19B(H19B), C23B(H23B), C22B(H22B), C20B(H20B), N2(H2), C19A(H19A), C23A(H23A),
  C22A(H22A), C20A(H20A)
5.d Fitted hexagon refined as free rotating group:
 C19B(C18B,C23B,C22B,C21B,C20B), C19A(C18A,C23A,C22A,C21A,C20A)
;
_shelx_shelxl_version_number 2014/7
_olex2_submission_special_instructions 'No special instructions were received'

loop_
_space_group_symop_operation_xyz
'x, y, z'
'-y, x-y, z'
'-x+y, -x, z'
'x+2/3, y+1/3, z+1/3'
'-y+2/3, x-y+1/3, z+1/3'
'-x+y+2/3, -x+1/3, z+1/3'
'x+1/3, y+2/3, z+2/3'
'-y+1/3, x-y+2/3, z+2/3'
'-x+y+1/3, -x+2/3, z+2/3'
'-x, -y, -z'
'y, -x+y, -z'
'x-y, x, -z'
'-x+2/3, -y+1/3, -z+1/3'
'y+2/3, -x+y+1/3, -z+1/3'
'x-y+2/3, x+1/3, -z+1/3'
'-x+1/3, -y+2/3, -z+2/3'
'y+1/3, -x+y+2/3, -z+2/3'
'x-y+1/3, x+2/3, -z+2/3'

loop_
_atom_site_label
_atom_site_type_symbol
_atom_site_fract_x
_atom_site_fract_y
_atom_site_fract_z
_atom_site_U_iso_or_equiv
_atom_site_adp_type
_atom_site_occupancy
_atom_site_site_symmetry_order
_atom_site_calc_flag
_atom_site_refinement_flags_posn
_atom_site_refinement_flags_adp
_atom_site_refinement_flags_occupancy
_atom_site_disorder_assembly
_atom_site_disorder_group
Zn1 Zn 0.8333 0.6667 0.1667 0.0683(2) Uani 1 2 d S T P . .
Zn2 Zn 0.76210(2) 0.62789(2) -0.01921(4) 0.0728(2) Uani 1 1 d . . . . .
O2 O 0.65777(8) 0.84075(7) 0.0366(2) 0.0779(6) Uani 1 1 d . . . . .
O4 O 0.74197(7) 0.64744(8) 0.1059(2) 0.0867(8) Uani 1 1 d . . . . .
O3 O 0.79395(7) 0.67857(9) 0.2139(2) 0.0856(8) Uani 1 1 d . . . . .
O1 O 0.67886(9) 0.88863(8) 0.1622(3) 0.0925(8) Uani 1 1 d . . . . .
O6 O 0.76071(8) 0.58403(8) 0.0482(3) 0.0932(8) Uani 1 1 d . . . . .
O5 O 0.80067(8) 0.61245(9) 0.2082(3) 0.0898(8) Uani 1 1 d . . . . .
N1 N 0.73079(9) 0.78071(8) 0.5330(3) 0.0699(7) Uani 1 1 d . . . . .
H1 H 0.7462 0.7761 0.5910 0.084 Uiso 1 1 calc R . . . .
C13 C 0.74529(10) 0.68686(10) 0.2722(3) 0.0692(8) Uani 1 1 d . . . . .
C2 C 0.70053(10) 0.84777(9) 0.2013(3) 0.0703(8) Uani 1 1 d . . . . .
C1 C 0.67905(11) 0.86075(10) 0.1297(3) 0.0739(9) Uani 1 1 d . . . . .
C16 C 0.76180(10) 0.66956(11) 0.1914(3) 0.0723(9) Uani 1 1 d . . . . .
C10 C 0.71793(10) 0.72377(10) 0.4126(3) 0.0700(8) Uani 1 1 d . . . . .
C5 C 0.73703(11) 0.82131(10) 0.3497(3) 0.0727(9) Uani 1 1 d . . . . .
C6 C 0.71823(13) 0.80314(11) 0.2391(3) 0.0833(11) Uani 1 1 d . . . . .
H6 H 0.7178 0.7819 0.2143 0.100 Uiso 1 1 calc R . . . .
C7 C 0.70044(12) 0.81617(10) 0.1667(3) 0.0806(10) Uani 1 1 d . . . . .
H7 H 0.6881 0.8037 0.0930 0.097 Uiso 1 1 calc R . . . .
C14 C 0.71242(11) 0.68410(12) 0.2391(4) 0.0809(10) Uani 1 1 d . . . . .
H14 H 0.6992 0.6695 0.1702 0.097 Uiso 1 1 calc R . . . .
C3 C 0.71963(11) 0.86640(10) 0.3102(3) 0.0757(9) Uani 1 1 d . . . . .
H3 H 0.7204 0.8878 0.3343 0.091 Uiso 1 1 calc R . . . .
C12 C 0.76412(11) 0.70742(11) 0.3773(3) 0.0762(9) Uani 1 1 d . . . . .
H12 H 0.7863 0.7095 0.4001 0.091 Uiso 1 1 calc R . . . .
C11 C 0.74986(11) 0.72502(11) 0.4491(3) 0.0792(10) Uani 1 1 d . . . . .
H11 H 0.7620 0.7378 0.5226 0.095 Uiso 1 1 calc R . . . .
C15 C 0.69932(10) 0.70270(11) 0.3071(4) 0.0777(9) Uani 1 1 d . . . . .
H15 H 0.6776 0.7012 0.2821 0.093 Uiso 1 1 calc R . . . .
C4 C 0.73759(11) 0.85286(10) 0.3828(4) 0.0768(9) Uani 1 1 d . . . . .
H4 H 0.7503 0.8655 0.4558 0.092 Uiso 1 1 calc R . . . .
C9 C 0.70293(11) 0.74429(10) 0.4834(4) 0.0743(9) Uani 1 1 d . . . . .
H9A H 0.6867 0.7475 0.4263 0.089 Uiso 1 1 calc R . . . .
H9B H 0.6886 0.7296 0.5555 0.089 Uiso 1 1 calc R . . . .
C17B C 0.5310(3) 0.4442(5) 0.5098(16) 0.064(3) Uani 0.5 1 d . . . A -1
C8 C 0.75566(11) 0.80618(11) 0.4339(4) 0.0780(9) Uani 1 1 d . . . . .
H8A H 0.7645 0.7936 0.3803 0.094 Uiso 1 1 calc R . . . .
H8B H 0.7764 0.8261 0.4761 0.094 Uiso 1 1 calc R . . . .
C19B C 0.7425(4) 0.5169(4) 0.1437(10) 0.179(2) Uani 0.5 1 d . . . A -1
H19B H 0.7402 0.5184 0.0553 0.215 Uiso 0.5 1 calc R . . A -1
C18B C 0.7626(3) 0.5484(3) 0.2155(13) 0.179(2) Uani 0.5 1 d G . . A -1
C23B C 0.7660(3) 0.5461(3) 0.3476(13) 0.179(2) Uani 0.5 1 d G . . A -1
H23B H 0.7794 0.5671 0.3957 0.215 Uiso 0.5 1 calc R . . A -1
C22B C 0.7493(4) 0.5124(3) 0.4079(10) 0.179(2) Uani 0.5 1 d G . . A -1
H22B H 0.7515 0.5109 0.4963 0.215 Uiso 0.5 1 calc R . . A -1
C21B C 0.7292(3) 0.4809(3) 0.3361(12) 0.179(2) Uani 0.5 1 d DG . . A -1
C20B C 0.7258(3) 0.4832(3) 0.2039(12) 0.179(2) Uani 0.5 1 d G . . A -1
H20B H 0.7123 0.4622 0.1559 0.215 Uiso 0.5 1 calc R . . A -1
N2 N 0.6775(4) 0.4428(6) 0.447(2) 0.264(12) Uani 0.5 1 d D . . A -1
H2 H 0.6740 0.4463 0.5260 0.317 Uiso 0.5 1 calc R . . A -1
C19A C 0.5664(4) 0.4157(4) 0.5275(12) 0.179(2) Uani 0.5 1 d . . . A -1
H19A H 0.5533 0.4019 0.5980 0.215 Uiso 0.5 1 calc R . . A -1
C18A C 0.5566(3) 0.4388(4) 0.4677(13) 0.179(2) Uani 0.5 1 d G . . A -1
C23A C 0.5763(3) 0.4594(3) 0.3624(12) 0.179(2) Uani 0.5 1 d G . . A -1
H23A H 0.5697 0.4749 0.3223 0.215 Uiso 0.5 1 calc R . . A -1
C22A C 0.6057(3) 0.4569(3) 0.3170(11) 0.179(2) Uani 0.5 1 d G . . A -1
H22A H 0.6189 0.4707 0.2466 0.215 Uiso 0.5 1 calc R . . A -1
C21A C 0.6155(3) 0.4338(4) 0.3769(13) 0.179(2) Uani 0.5 1 d DG . . A -1
C20A C 0.5959(4) 0.4132(3) 0.4821(13) 0.179(2) Uani 0.5 1 d G . . A -1
H20A H 0.6024 0.3978 0.5222 0.215 Uiso 0.5 1 calc R . . A -1
C24B C 0.7107(5) 0.4442(4) 0.3961(19) 0.179(2) Uani 0.5 1 d D . . A -1
H24A H 0.7049 0.4252 0.3331 0.215 Uiso 0.5 1 calc R . . A -1
H24B H 0.7252 0.4423 0.4642 0.215 Uiso 0.5 1 calc R . . A -1
C24A C 0.6527(4) 0.4348(5) 0.346(2) 0.179(2) Uani 0.5 1 d D . . A -1
H24C H 0.6467 0.4113 0.3113 0.215 Uiso 0.5 1 calc R . . A -1
H24D H 0.6649 0.4526 0.2788 0.215 Uiso 0.5 1 calc R . . A -1
C17A C 0.7777(6) 0.5898(4) 0.1442(19) 0.073(3) Uani 0.5 1 d . . . A -1

loop_
_atom_site_aniso_label
_atom_site_aniso_U_11
_atom_site_aniso_U_22
_atom_site_aniso_U_33
_atom_site_aniso_U_23
_atom_site_aniso_U_13
_atom_site_aniso_U_12
Zn1 0.0663(4) 0.1012(5) 0.0540(4) -0.0201(3) -0.0109(2) 0.0542(4)
Zn2 0.0674(3) 0.1017(4) 0.0603(3) -0.0271(2) -0.01588(18) 0.0504(3)
O2 0.1062(18) 0.0805(15) 0.0528(12) 0.0083(11) 0.0142(12) 0.0509(15)
O4 0.0778(15) 0.121(2) 0.0734(15) -0.0392(14) -0.0159(12) 0.0589(16)
O3 0.0845(16) 0.129(2) 0.0714(14) -0.0327(14) -0.0167(12) 0.0742(17)
O1 0.118(2) 0.0974(19) 0.0896(18) -0.0124(15) -0.0002(16) 0.0747(18)
O6 0.100(2) 0.107(2) 0.0806(18) -0.0188(15) -0.0223(15) 0.0569(17)
O5 0.0987(19) 0.101(2) 0.0694(16) -0.0139(14) -0.0185(14) 0.0496(17)
N1 0.0916(19) 0.0753(17) 0.0576(15) 0.0086(12) 0.0163(13) 0.0527(16)
C13 0.076(2) 0.094(2) 0.0562(17) -0.0132(15) -0.0047(14) 0.0563(19)
C2 0.091(2) 0.0711(19) 0.0536(16) 0.0088(14) 0.0179(15) 0.0444(18)
C1 0.091(2) 0.078(2) 0.0543(17) 0.0101(15) 0.0210(16) 0.0440(19)
C16 0.081(2) 0.103(3) 0.0558(17) -0.0137(17) -0.0070(15) 0.064(2)
C10 0.083(2) 0.079(2) 0.0632(18) 0.0010(15) 0.0074(16) 0.0519(18)
C5 0.094(2) 0.079(2) 0.0545(17) 0.0138(15) 0.0229(16) 0.0504(19)
C6 0.130(3) 0.082(2) 0.0568(19) 0.0010(16) 0.0131(19) 0.067(2)
C7 0.125(3) 0.076(2) 0.0514(17) 0.0013(15) 0.0099(18) 0.058(2)
C14 0.077(2) 0.106(3) 0.078(2) -0.024(2) -0.0089(17) 0.059(2)
C3 0.100(3) 0.068(2) 0.0624(19) 0.0021(15) 0.0104(17) 0.0448(19)
C12 0.087(2) 0.104(3) 0.0620(19) -0.0129(17) -0.0116(16) 0.066(2)
C11 0.104(3) 0.096(3) 0.0656(19) -0.0242(18) -0.0148(18) 0.071(2)
C15 0.073(2) 0.100(3) 0.078(2) -0.0137(19) -0.0028(17) 0.057(2)
C4 0.094(2) 0.073(2) 0.0633(19) 0.0029(16) 0.0095(17) 0.0416(19)
C9 0.088(2) 0.082(2) 0.069(2) 0.0026(16) 0.0169(17) 0.055(2)
C17B 0.032(6) 0.091(5) 0.069(5) 0.011(3) 0.026(5) 0.031(5)
C8 0.090(2) 0.083(2) 0.070(2) 0.0124(17) 0.0206(18) 0.050(2)
C19B 0.186(5) 0.167(4) 0.197(4) 0.064(4) 0.040(4) 0.098(4)
C18B 0.186(5) 0.167(4) 0.197(4) 0.064(4) 0.040(4) 0.098(4)
C23B 0.186(5) 0.167(4) 0.197(4) 0.064(4) 0.040(4) 0.098(4)
C22B 0.186(5) 0.167(4) 0.197(4) 0.064(4) 0.040(4) 0.098(4)
C21B 0.186(5) 0.167(4) 0.197(4) 0.064(4) 0.040(4) 0.098(4)
C20B 0.186(5) 0.167(4) 0.197(4) 0.064(4) 0.040(4) 0.098(4)
N2 0.131(10) 0.34(2) 0.34(3) 0.21(2) 0.058(13) 0.129(13)
C19A 0.186(5) 0.167(4) 0.197(4) 0.064(4) 0.040(4) 0.098(4)
C18A 0.186(5) 0.167(4) 0.197(4) 0.064(4) 0.040(4) 0.098(4)
C23A 0.186(5) 0.167(4) 0.197(4) 0.064(4) 0.040(4) 0.098(4)
C22A 0.186(5) 0.167(4) 0.197(4) 0.064(4) 0.040(4) 0.098(4)
C21A 0.186(5) 0.167(4) 0.197(4) 0.064(4) 0.040(4) 0.098(4)
C20A 0.186(5) 0.167(4) 0.197(4) 0.064(4) 0.040(4) 0.098(4)
C24B 0.186(5) 0.167(4) 0.197(4) 0.064(4) 0.040(4) 0.098(4)
C24A 0.186(5) 0.167(4) 0.197(4) 0.064(4) 0.040(4) 0.098(4)
C17A 0.104(6) 0.063(8) 0.088(8) 0.015(6) -0.004(5) 0.069(6)

loop_
_atom_type_symbol
_atom_type_description
_atom_type_scat_dispersion_real
_atom_type_scat_dispersion_imag
_atom_type_scat_source
C C 0.0181 0.0091 'International Tables Vol C Tables 4.2.6.8 and 6.1.1.4'
H H 0.0000 0.0000 'International Tables Vol C Tables 4.2.6.8 and 6.1.1.4'
N N 0.0311 0.0180 'International Tables Vol C Tables 4.2.6.8 and 6.1.1.4'
O O 0.0492 0.0322 'International Tables Vol C Tables 4.2.6.8 and 6.1.1.4'
Zn Zn -1.5491 0.6778 'International Tables Vol C Tables 4.2.6.8 and 6.1.1.4'

loop_
_geom_angle_atom_site_label_1
_geom_angle_atom_site_label_2
_geom_angle_atom_site_label_3
_geom_angle
_geom_angle_site_symmetry_1
_geom_angle_site_symmetry_3
O2 Zn1 O2 180.0 12_655 6_565
O3 Zn1 O2 92.70(9) . 12_655
O3 Zn1 O2 87.30(9) . 6_565
O3 Zn1 O2 92.71(9) 13_665 6_565
O3 Zn1 O2 87.30(9) 13_665 12_655
O3 Zn1 O3 180.0 . 13_665
O3 Zn1 O5 92.84(13) . .
O3 Zn1 O5 92.83(13) 13_665 13_665
O3 Zn1 O5 87.17(13) 13_665 .
O3 Zn1 O5 87.16(13) . 13_665
O5 Zn1 O2 91.80(11) 13_665 6_565
O5 Zn1 O2 88.20(11) . 6_565
O5 Zn1 O2 88.20(11) 13_665 12_655
O5 Zn1 O2 91.80(11) . 12_655
O5 Zn1 O5 180.0(3) 13_665 .
O2 Zn2 O1 58.79(10) 12_655 12_655
O2 Zn2 N1 139.53(10) 12_655 6_564
O2 Zn2 C1 30.38(11) 12_655 12_655
O4 Zn2 O2 113.80(10) . 12_655
O4 Zn2 O1 98.94(13) . 12_655
O4 Zn2 O6 110.71(13) . .
O4 Zn2 N1 96.36(10) . 6_564
O4 Zn2 C1 111.00(12) . 12_655
O1 Zn2 C1 28.63(10) 12_655 12_655
O6 Zn2 O2 96.04(12) . 12_655
O6 Zn2 O1 147.55(12) . 12_655
O6 Zn2 N1 97.78(12) . 6_564
O6 Zn2 C1 122.59(13) . 12_655
N1 Zn2 O1 91.57(11) 6_564 12_655
N1 Zn2 C1 114.71(12) 6_564 12_655
Zn2 O2 Zn1 100.75(10) 11_565 8_654
C1 O2 Zn1 133.9(2) . 8_654
C1 O2 Zn2 97.8(2) . 11_565
C16 O4 Zn2 120.9(2) . .
C16 O3 Zn1 142.3(2) . .
C1 O1 Zn2 83.1(3) . 11_565
C17A O6 Zn2 112.1(6) . .
C17A O5 Zn1 128.0(7) . .
Zn2 N1 H1 105.6 8_655 .
C9 N1 Zn2 108.8(2) . 8_655
C9 N1 H1 105.6 . .
C8 N1 Zn2 115.3(2) . 8_655
C8 N1 H1 105.6 . .
C8 N1 C9 115.0(3) . .
C14 C13 C16 121.2(3) . .
C12 C13 C16 119.3(3) . .
C12 C13 C14 119.5(3) . .
C7 C2 C1 121.7(3) . .
C3 C2 C1 119.4(3) . .
C3 C2 C7 118.8(3) . .
O2 C1 Zn2 51.82(18) . 11_565
O2 C1 C2 119.0(3) . .
O1 C1 Zn2 68.3(2) . 11_565
O1 C1 O2 119.5(4) . .
O1 C1 C2 121.3(4) . .
C2 C1 Zn2 164.4(3) . 11_565
O4 C16 C13 117.2(3) . .
O3 C16 O4 125.7(3) . .
O3 C16 C13 117.0(3) . .
C11 C10 C15 118.2(3) . .
C11 C10 C9 122.3(3) . .
C15 C10 C9 119.4(3) . .
C6 C5 C8 121.1(3) . .
C4 C5 C6 118.3(3) . .
C4 C5 C8 120.6(4) . .
C5 C6 H6 119.6 . .
C7 C6 C5 120.7(3) . .
C7 C6 H6 119.6 . .
C2 C7 H7 119.5 . .
C6 C7 C2 121.0(4) . .
C6 C7 H7 119.5 . .
C13 C14 H14 119.8 . .
C15 C14 C13 120.4(3) . .
C15 C14 H14 119.8 . .
C2 C3 H3 120.2 . .
C4 C3 C2 119.6(3) . .
C4 C3 H3 120.2 . .
C13 C12 H12 120.2 . .
C13 C12 C11 119.7(3) . .
C11 C12 H12 120.2 . .
C10 C11 C12 120.9(3) . .
C10 C11 H11 119.5 . .
C12 C11 H11 119.5 . .
C10 C15 H15 119.5 . .
C14 C15 C10 121.1(3) . .
C14 C15 H15 119.5 . .
C5 C4 C3 121.6(4) . .
C5 C4 H4 119.2 . .
C3 C4 H4 119.2 . .
N1 C9 C10 115.0(3) . .
N1 C9 H9A 108.5 . .
N1 C9 H9B 108.5 . .
C10 C9 H9A 108.5 . .
C10 C9 H9B 108.5 . .
H9A C9 H9B 107.5 . .
N1 C8 C5 112.1(3) . .
N1 C8 H8A 109.2 . .
N1 C8 H8B 109.2 . .
C5 C8 H8A 109.2 . .
C5 C8 H8B 109.2 . .
H8A C8 H8B 107.9 . .
C18B C19B H19B 120.0 . .
C18B C19B C20B 120.0 . .
C20B C19B H19B 120.0 . .
C19B C18B C17A 119.3(11) . .
C23B C18B C19B 120.0 . .
C23B C18B C17A 120.1(11) . .
C18B C23B H23B 120.0 . .
C18B C23B C22B 120.0 . .
C22B C23B H23B 120.0 . .
C23B C22B H22B 120.0 . .
C21B C22B C23B 120.0 . .
C21B C22B H22B 120.0 . .
C22B C21B C20B 120.0 . .
C22B C21B C24B 122.1(12) . .
C20B C21B C24B 117.9(12) . .
C19B C20B H20B 120.0 . .
C21B C20B C19B 120.0 . .
C21B C20B H20B 120.0 . .
C24B N2 H2 125.4 . .
C24A N2 H2 125.4 . .
C24A N2 C24B 109(2) . .
C18A C19A H19A 120.0 . .
C18A C19A C20A 120.0 . .
C20A C19A H19A 120.0 . .
C17B C18A C19A 123.2(11) . .
C17B C18A C23A 116.6(11) . .
C19A C18A C23A 120.0 . .
C18A C23A H23A 120.0 . .
C18A C23A C22A 120.0 . .
C22A C23A H23A 120.0 . .
C23A C22A H22A 120.0 . .
C21A C22A C23A 120.0 . .
C21A C22A H22A 120.0 . .
C22A C21A C20A 120.0 . .
C22A C21A C24A 122.4(9) . .
C20A C21A C24A 116.8(10) . .
C19A C20A H20A 120.0 . .
C21A C20A C19A 120.0 . .
C21A C20A H20A 120.0 . .
C21B C24B H24A 111.6 . .
C21B C24B H24B 111.6 . .
N2 C24B C21B 100.7(11) . .
N2 C24B H24A 111.6 . .
N2 C24B H24B 111.6 . .
H24A C24B H24B 109.4 . .
N2 C24A C21A 118.2(17) . .
N2 C24A H24C 107.8 . .
N2 C24A H24D 107.8 . .
C21A C24A H24C 107.8 . .
C21A C24A H24D 107.8 . .
H24C C24A H24D 107.1 . .
O6 C17A C18B 106.0(14) . .
O5 C17A O6 145.1(12) . .
O5 C17A C18B 109.0(12) . .

loop_
_geom_bond_atom_site_label_1
_geom_bond_atom_site_label_2
_geom_bond_distance
_geom_bond_site_symmetry_2
Zn1 O2 2.198(2) 6_565
Zn1 O2 2.198(2) 12_655
Zn1 O3 2.036(2) .
Zn1 O3 2.035(2) 13_665
Zn1 O5 2.055(3) .
Zn1 O5 2.055(3) 13_665
Zn2 O2 2.032(3) 12_655
Zn2 O4 1.956(2) .
Zn2 O1 2.396(3) 12_655
Zn2 O6 1.964(3) .
Zn2 N1 2.058(3) 6_564
Zn2 C1 2.561(4) 12_655
O2 Zn1 2.198(2) 8_654
O2 Zn2 2.032(3) 11_565
O2 C1 1.307(5) .
O4 C16 1.261(4) .
O3 C16 1.243(4) .
O1 Zn2 2.396(3) 11_565
O1 C1 1.235(4) .
O6 C17A 1.18(2) .
O5 C17A 1.18(2) .
N1 Zn2 2.058(3) 8_655
N1 H1 0.9800 .
N1 C9 1.493(5) .
N1 C8 1.485(4) .
C13 C16 1.501(4) .
C13 C14 1.385(5) .
C13 C12 1.378(5) .
C2 C1 1.482(5) .
C2 C7 1.388(5) .
C2 C3 1.388(5) .
C1 Zn2 2.561(4) 11_565
C10 C11 1.384(5) .
C10 C15 1.386(5) .
C10 C9 1.505(4) .
C5 C6 1.393(5) .
C5 C4 1.373(5) .
C5 C8 1.522(5) .
C6 H6 0.9300 .
C6 C7 1.365(6) .
C7 H7 0.9300 .
C14 H14 0.9300 .
C14 C15 1.369(5) .
C3 H3 0.9300 .
C3 C4 1.386(5) .
C12 H12 0.9300 .
C12 C11 1.392(5) .
C11 H11 0.9300 .
C15 H15 0.9300 .
C4 H4 0.9300 .
C9 H9A 0.9700 .
C9 H9B 0.9700 .
C17B C18A 1.295(13) .
C8 H8A 0.9700 .
C8 H8B 0.9700 .
C19B H19B 0.9300 .
C19B C18B 1.3900 .
C19B C20B 1.3900 .
C18B C23B 1.3900 .
C18B C17A 1.714(14) .
C23B H23B 0.9300 .
C23B C22B 1.3900 .
C22B H22B 0.9300 .
C22B C21B 1.3900 .
C21B C20B 1.3900 .
C21B C24B 1.489(13) .
C20B H20B 0.9300 .
N2 H2 0.8600 .
N2 C24B 1.478(15) .
N2 C24A 1.41(3) .
C19A H19A 0.9300 .
C19A C18A 1.3900 .
C19A C20A 1.3900 .
C18A C23A 1.3900 .
C23A H23A 0.9300 .
C23A C22A 1.3900 .
C22A H22A 0.9300 .
C22A C21A 1.3900 .
C21A C20A 1.3900 .
C21A C24A 1.590(14) .
C20A H20A 0.9300 .
C24B H24A 0.9700 .
C24B H24B 0.9700 .
C24A H24C 0.9700 .
C24A H24D 0.9700 .
